data_1548541
loop_
_publ_author_name
'Zhou, Junfei'
'Liu, Tingting'
'Zhang, Hanqi'
'Zheng, Guijuan'
'Qiu, Yue'
'Deng, Mengyi'
'Zhang, Chun'
'Yao, Guangmin'

_publ_section_title
;
 Anti-inflammatory Grayanane Diterpenoids from the Leaves of Rhododendron
 molle
;
_journal_name_full 'Journal of Natural Products'
_journal_paper_doi 10.1021/acs.jnatprod.7b00799
_journal_year 2017
_chemical_absolute_configuration ad
_chemical_formula_moiety 'C22 H32 O7, H2 O'
_chemical_formula_sum 'C22 H34 O8'
_chemical_formula_weight 426.49
_space_group_crystal_system monoclinic
_space_group_IT_number 4
_space_group_name_Hall 'P 2yb'
_space_group_name_H-M_alt 'P 1 21 1'
_symmetry_space_group_name_Hall 'P 2yb'
_symmetry_space_group_name_H-M 'P 1 21 1'
_atom_sites_solution_hydrogens mixed
_audit_creation_method SHELXL-2014/7
_cell_angle_alpha 90
_cell_angle_beta 101.124(2)
_cell_angle_gamma 90
_cell_formula_units_Z 2
_cell_length_a 12.5466(6)
_cell_length_b 6.2439(3)
_cell_length_c 13.9222(6)
_cell_measurement_reflns_used 7633
_cell_measurement_temperature 296(2)
_cell_measurement_theta_max 68.51
_cell_measurement_theta_min 3.24
_cell_volume 1070.17(9)
_computing_cell_refinement 'Bruker SAINT'
_computing_data_collection 'Bruker APEX2'
_computing_data_reduction 'Bruker SAINT'
_computing_molecular_graphics 'Bruker SHELXTL'
_computing_publication_material 'Bruker SHELXTL'
_computing_structure_refinement 'SHELXL-2014/7 (Sheldrick, 2014)'
_computing_structure_solution 'SHELXS-97 (Sheldrick, 2008)'
_diffrn_ambient_temperature 296(2)
_diffrn_measured_fraction_theta_full 0.989
_diffrn_measured_fraction_theta_max 0.988
_diffrn_measurement_device_type 'Bruker APEX-II CCD'
_diffrn_measurement_method '\f and \w scans'
_diffrn_radiation_type CuK\a
_diffrn_radiation_wavelength 1.54178
_diffrn_reflns_av_R_equivalents 0.0299
_diffrn_reflns_av_unetI/netI 0.0302
_diffrn_reflns_Laue_measured_fraction_full 0.989
_diffrn_reflns_Laue_measured_fraction_max 0.988
_diffrn_reflns_limit_h_max 14
_diffrn_reflns_limit_h_min -11
_diffrn_reflns_limit_k_max 7
_diffrn_reflns_limit_k_min -7
_diffrn_reflns_limit_l_max 16
_diffrn_reflns_limit_l_min -16
_diffrn_reflns_number 12264
_diffrn_reflns_point_group_measured_fraction_full 0.960
_diffrn_reflns_point_group_measured_fraction_max 0.960
_diffrn_reflns_theta_full 65.976
_diffrn_reflns_theta_max 65.976
_diffrn_reflns_theta_min 3.235
_exptl_absorpt_coefficient_mu 0.828
_exptl_absorpt_correction_type none
_exptl_crystal_colour colourless
_exptl_crystal_density_diffrn 1.324
_exptl_crystal_description block
_exptl_crystal_F_000 460
_exptl_crystal_size_max 0.120
_exptl_crystal_size_mid 0.100
_exptl_crystal_size_min 0.100
_refine_diff_density_max 0.186
_refine_diff_density_min -0.170
_refine_diff_density_rms 0.043
_refine_ls_abs_structure_details
; 
 Flack x determined using 1504 quotients [(I+)-(I-)]/[(I+)+(I-)] 
 (Parsons, Flack and Wagner, Acta Cryst. B69 (2013) 249-259). 
;
_refine_ls_abs_structure_Flack 0.09(6)
_refine_ls_extinction_method none
_refine_ls_goodness_of_fit_ref 1.086
_refine_ls_hydrogen_treatment mixed
_refine_ls_matrix_type full
_refine_ls_number_parameters 285
_refine_ls_number_reflns 3590
_refine_ls_number_restraints 4
_refine_ls_restrained_S_all 1.086
_refine_ls_R_factor_all 0.0322
_refine_ls_R_factor_gt 0.0316
_refine_ls_shift/su_max 0.000
_refine_ls_shift/su_mean 0.000
_refine_ls_structure_factor_coef Fsqd
_refine_ls_weighting_details 'w=1/[\s^2^(Fo^2^)+(0.0648P)^2^+0.0729P] where P=(Fo^2^+2Fc^2^)/3'
_refine_ls_weighting_scheme calc
_refine_ls_wR_factor_gt 0.0923
_refine_ls_wR_factor_ref 0.0931
_reflns_Friedel_coverage 0.765
_reflns_Friedel_fraction_full 0.926
_reflns_Friedel_fraction_max 0.925
_reflns_number_gt 3516
_reflns_number_total 3590
_reflns_threshold_expression 'I > 2\s(I)'
_cod_data_source_file np7b00799_si_002.cif
_cod_data_source_block cu_170614I_0m
_cod_database_code 1548541
_shelx_shelxl_version_number 2014/7
_shelx_space_group_comment
; 
The symmetry employed for this shelxl refinement is uniquely defined 
by the following loop, which should always be used as a source of 
symmetry information in preference to the above space-group names. 
They are only intended as comments. 
;
_shelx_estimated_absorpt_t_min 0.907
_shelx_estimated_absorpt_t_max 0.922

loop_
_space_group_symop_operation_xyz
'x, y, z'
'-x, y+1/2, -z'

loop_
_atom_site_label
_atom_site_type_symbol
_atom_site_fract_x
_atom_site_fract_y
_atom_site_fract_z
_atom_site_U_iso_or_equiv
_atom_site_adp_type
_atom_site_occupancy
_atom_site_site_symmetry_order
_atom_site_calc_flag
_atom_site_refinement_flags_posn
_atom_site_refinement_flags_adp
C1 C 0.21703(16) 0.0667(3) 0.64113(13) 0.0272(4) Uani 1 1 d . .
H1 H 0.2621 -0.0230 0.6908 0.033 Uiso 1 1 calc R U
C2 C 0.13372(17) -0.0816(4) 0.58327(16) 0.0331(5) Uani 1 1 d . .
H2 H 0.1569 -0.2145 0.5560 0.040 Uiso 1 1 calc R U
C3 C 0.03605(17) -0.0790(4) 0.62412(16) 0.0369(5) Uani 1 1 d . .
H3 H -0.0061 -0.2111 0.6241 0.044 Uiso 1 1 calc R U
C4 C 0.04922(17) 0.0684(4) 0.71146(16) 0.0349(5) Uani 1 1 d . .
C5 C 0.14953(16) 0.2136(3) 0.69819(14) 0.0286(4) Uani 1 1 d . .
C6 C 0.22128(16) 0.2788(4) 0.79500(14) 0.0301(4) Uani 1 1 d . .
H6 H 0.2519 0.1507 0.8307 0.036 Uiso 1 1 calc R U
C7 C 0.31157(18) 0.4342(4) 0.78598(16) 0.0338(5) Uani 1 1 d . .
H7A H 0.3409 0.4874 0.8512 0.041 Uiso 1 1 calc R U
H7B H 0.2784 0.5553 0.7479 0.041 Uiso 1 1 calc R U
C8 C 0.40806(16) 0.3616(3) 0.74107(14) 0.0285(4) Uani 1 1 d . .
C9 C 0.38269(16) 0.3267(3) 0.62754(14) 0.0276(4) Uani 1 1 d . .
H9 H 0.3563 0.4657 0.6000 0.033 Uiso 1 1 calc R U
C10 C 0.29504(15) 0.1595(3) 0.57786(14) 0.0275(4) Uani 1 1 d . .
C11 C 0.49100(17) 0.2884(4) 0.59143(15) 0.0312(4) Uani 1 1 d . .
H11 H 0.4779 0.2670 0.5204 0.037 Uiso 1 1 calc R U
C12 C 0.56094(18) 0.1092(4) 0.64467(17) 0.0369(5) Uani 1 1 d . .
H12A H 0.6274 0.0895 0.6199 0.044 Uiso 1 1 calc R U
H12B H 0.5218 -0.0253 0.6414 0.044 Uiso 1 1 calc R U
C13 C 0.58250(17) 0.2033(4) 0.74761(16) 0.0360(5) Uani 1 1 d . .
H13 H 0.6478 0.1458 0.7899 0.043 Uiso 1 1 calc R U
C14 C 0.47866(17) 0.1748(4) 0.78962(15) 0.0328(5) Uani 1 1 d . .
H14 H 0.4440 0.0373 0.7689 0.039 Uiso 1 1 calc R U
C15 C 0.49300(18) 0.5436(4) 0.76194(16) 0.0343(5) Uani 1 1 d . .
H15A H 0.4670 0.6724 0.7260 0.041 Uiso 1 1 calc R U
H15B H 0.5108 0.5766 0.8313 0.041 Uiso 1 1 calc R U
C16 C 0.58975(18) 0.4505(4) 0.72643(16) 0.0348(5) Uani 1 1 d . .
C17 C 0.6985(2) 0.5578(5) 0.76176(19) 0.0471(6) Uani 1 1 d . .
H17A H 0.7526 0.4908 0.7316 0.071 Uiso 1 1 calc R U
H17B H 0.7186 0.5438 0.8316 0.071 Uiso 1 1 calc R U
H17C H 0.6932 0.7068 0.7445 0.071 Uiso 1 1 calc R U
C18 C -0.05456(19) 0.1956(5) 0.7133(2) 0.0510(6) Uani 1 1 d . .
H18A H -0.0754 0.2726 0.6529 0.076 Uiso 1 1 calc R U
H18B H -0.0417 0.2951 0.7669 0.076 Uiso 1 1 calc R U
H18C H -0.1117 0.0991 0.7214 0.076 Uiso 1 1 calc R U
C19 C 0.0740(2) -0.0796(5) 0.80073(19) 0.0450(6) Uani 1 1 d . .
H19A H 0.0172 -0.1839 0.7971 0.068 Uiso 1 1 calc R U
H19B H 0.0785 0.0036 0.8594 0.068 Uiso 1 1 calc R U
H19C H 0.1419 -0.1512 0.8017 0.068 Uiso 1 1 calc R U
C20 C 0.23588(18) 0.2599(4) 0.48238(15) 0.0358(5) Uani 1 1 d . .
H20A H 0.2880 0.3062 0.4445 0.054 Uiso 1 1 calc R U
H20B H 0.1943 0.3807 0.4968 0.054 Uiso 1 1 calc R U
H20C H 0.1881 0.1561 0.4458 0.054 Uiso 1 1 calc R U
C21 C 0.1733(3) 0.3729(5) 0.94856(18) 0.0506(7) Uani 1 1 d . .
C22 C 0.1070(4) 0.5227(7) 0.9963(2) 0.0781(11) Uani 1 1 d . .
H22A H 0.1058 0.4737 1.0614 0.117 Uiso 1 1 calc R U
H22B H 0.0342 0.5276 0.9590 0.117 Uiso 1 1 calc R U
H22C H 0.1384 0.6634 0.9992 0.117 Uiso 1 1 calc R U
O1 O 0.03603(12) 0.0303(3) 0.53253(11) 0.0393(4) Uani 1 1 d . .
O2 O 0.11576(13) 0.4069(2) 0.64824(11) 0.0348(4) Uani 1 1 d . .
H2A H 0.0794 0.3794 0.5941 0.052 Uiso 1 1 calc R U
O3 O 0.15199(13) 0.3932(3) 0.85193(11) 0.0366(4) Uani 1 1 d . .
O4 O 0.2379(3) 0.2504(5) 0.99285(15) 0.0922(10) Uani 1 1 d . .
O5 O 0.34555(12) -0.0350(3) 0.55313(11) 0.0353(4) Uani 1 1 d . .
H5 H 0.3685 -0.0170 0.5024 0.053 Uiso 1 1 calc R U
O6 O 0.56244(12) 0.4684(3) 0.62009(11) 0.0354(4) Uani 1 1 d . .
O7 O 0.50195(15) 0.1898(4) 0.89366(11) 0.0481(4) Uani 1 1 d . .
H7 H 0.4634 0.1056 0.9166 0.072 Uiso 1 1 calc R U
O8 O 0.3663(2) 0.9011(4) 0.95864(15) 0.0643(6) Uani 1 1 d D .
H8B H 0.406(3) 0.836(6) 1.005(2) 0.096 Uiso 1 1 d D U
H8A H 0.330(3) 0.990(6) 0.984(3) 0.096 Uiso 1 1 d D U

loop_
_atom_site_aniso_label
_atom_site_aniso_U_11
_atom_site_aniso_U_22
_atom_site_aniso_U_33
_atom_site_aniso_U_23
_atom_site_aniso_U_13
_atom_site_aniso_U_12
C1 0.0291(10) 0.0232(10) 0.0285(9) 0.0010(8) 0.0037(8) 0.0029(7)
C2 0.0335(10) 0.0270(12) 0.0375(10) 0.0000(9) 0.0034(8) 0.0005(8)
C3 0.0320(10) 0.0350(13) 0.0418(12) 0.0004(10) 0.0026(9) -0.0049(9)
C4 0.0294(11) 0.0365(13) 0.0399(11) 0.0022(9) 0.0092(8) 0.0001(9)
C5 0.0300(9) 0.0257(11) 0.0298(9) 0.0037(8) 0.0050(8) 0.0045(8)
C6 0.0335(10) 0.0298(11) 0.0280(9) -0.0008(8) 0.0088(8) 0.0058(8)
C7 0.0366(10) 0.0311(12) 0.0344(10) -0.0080(9) 0.0087(8) 0.0004(9)
C8 0.0314(10) 0.0260(11) 0.0284(10) -0.0019(7) 0.0068(8) -0.0021(8)
C9 0.0307(10) 0.0245(11) 0.0271(10) 0.0025(8) 0.0047(7) 0.0000(8)
C10 0.0283(9) 0.0259(11) 0.0283(9) -0.0016(8) 0.0055(8) 0.0022(8)
C11 0.0312(10) 0.0336(11) 0.0292(9) -0.0026(8) 0.0064(8) -0.0031(9)
C12 0.0308(11) 0.0373(13) 0.0426(12) -0.0046(9) 0.0072(9) 0.0048(9)
C13 0.0304(10) 0.0380(13) 0.0371(11) 0.0022(9) 0.0004(8) 0.0039(9)
C14 0.0366(11) 0.0310(12) 0.0287(10) 0.0017(8) 0.0004(8) -0.0026(9)
C15 0.0384(12) 0.0283(12) 0.0355(10) -0.0044(9) 0.0053(9) -0.0061(9)
C16 0.0339(11) 0.0375(13) 0.0323(10) -0.0022(9) 0.0048(8) -0.0054(9)
C17 0.0387(13) 0.0552(17) 0.0461(12) -0.0053(12) 0.0047(10) -0.0144(11)
C18 0.0317(11) 0.0586(17) 0.0651(16) -0.0010(14) 0.0156(10) 0.0047(12)
C19 0.0483(13) 0.0429(15) 0.0459(12) 0.0080(11) 0.0143(10) -0.0063(11)
C20 0.0356(11) 0.0418(13) 0.0296(10) 0.0031(9) 0.0049(8) -0.0018(9)
C21 0.0672(16) 0.0530(16) 0.0358(12) 0.0014(11) 0.0207(11) 0.0100(13)
C22 0.111(3) 0.080(3) 0.0551(17) -0.0034(17) 0.0450(18) 0.023(2)
O1 0.0340(8) 0.0422(10) 0.0383(8) 0.0025(7) -0.0017(6) 0.0005(7)
O2 0.0413(8) 0.0278(8) 0.0336(7) 0.0043(6) 0.0029(6) 0.0075(6)
O3 0.0393(8) 0.0394(9) 0.0338(8) -0.0009(6) 0.0141(6) 0.0068(7)
O4 0.132(2) 0.108(2) 0.0372(10) 0.0116(13) 0.0167(12) 0.063(2)
O5 0.0366(8) 0.0316(9) 0.0394(8) -0.0066(6) 0.0117(6) 0.0025(6)
O6 0.0345(7) 0.0392(9) 0.0330(7) 0.0006(6) 0.0077(6) -0.0083(6)
O7 0.0530(10) 0.0586(12) 0.0295(8) 0.0059(7) -0.0004(7) -0.0124(9)
O8 0.0777(14) 0.0652(15) 0.0469(10) 0.0170(10) 0.0048(10) 0.0119(11)

loop_
_atom_type_symbol
_atom_type_description
_atom_type_scat_dispersion_real
_atom_type_scat_dispersion_imag
_atom_type_scat_source
C C 0.0181 0.0091 'International Tables Vol C Tables 4.2.6.8 and 6.1.1.4'
H H 0.0000 0.0000 'International Tables Vol C Tables 4.2.6.8 and 6.1.1.4'
O O 0.0492 0.0322 'International Tables Vol C Tables 4.2.6.8 and 6.1.1.4'

loop_
_geom_angle_atom_site_label_1
_geom_angle_atom_site_label_2
_geom_angle_atom_site_label_3
_geom_angle
C2 C1 C10 112.00(16)
C2 C1 C5 104.12(17)
C10 C1 C5 122.16(18)
C2 C1 H1 105.8
C10 C1 H1 105.8
C5 C1 H1 105.8
C3 C2 O1 59.48(14)
C3 C2 C1 109.60(18)
O1 C2 C1 113.13(18)
C3 C2 H2 120.0
O1 C2 H2 120.0
C1 C2 H2 120.0
O1 C3 C2 60.99(14)
O1 C3 C4 113.8(2)
C2 C3 C4 110.75(18)
O1 C3 H3 119.3
C2 C3 H3 119.3
C4 C3 H3 119.3
C3 C4 C18 111.69(19)
C3 C4 C19 105.0(2)
C18 C4 C19 109.9(2)
C3 C4 C5 102.73(17)
C18 C4 C5 113.6(2)
C19 C4 C5 113.37(18)
O2 C5 C6 106.05(17)
O2 C5 C1 112.96(16)
C6 C5 C1 108.67(15)
O2 C5 C4 111.98(16)
C6 C5 C4 113.26(17)
C1 C5 C4 104.03(17)
O3 C6 C7 105.25(18)
O3 C6 C5 107.26(16)
C7 C6 C5 114.90(17)
O3 C6 H6 109.7
C7 C6 H6 109.7
C5 C6 H6 109.7
C6 C7 C8 120.40(18)
C6 C7 H7A 107.2
C8 C7 H7A 107.2
C6 C7 H7B 107.2
C8 C7 H7B 107.2
H7A C7 H7B 106.9
C7 C8 C14 118.50(17)
C7 C8 C15 106.00(17)
C14 C8 C15 99.04(16)
C7 C8 C9 115.44(16)
C14 C8 C9 109.00(16)
C15 C8 C9 106.86(16)
C11 C9 C8 109.11(15)
C11 C9 C10 109.58(16)
C8 C9 C10 121.57(16)
C11 C9 H9 105.1
C8 C9 H9 105.1
C10 C9 H9 105.1
O5 C10 C20 107.49(17)
O5 C10 C1 100.13(16)
C20 C10 C1 113.21(16)
O5 C10 C9 111.18(15)
C20 C10 C9 106.89(17)
C1 C10 C9 117.50(15)
O6 C11 C12 99.70(16)
O6 C11 C9 108.97(17)
C12 C11 C9 114.38(17)
O6 C11 H11 111.1
C12 C11 H11 111.1
C9 C11 H11 111.1
C11 C12 C13 98.94(18)
C11 C12 H12A 112.0
C13 C12 H12A 112.0
C11 C12 H12B 112.0
C13 C12 H12B 112.0
H12A C12 H12B 109.7
C12 C13 C14 107.65(18)
C12 C13 C16 101.98(19)
C14 C13 C16 105.56(19)
C12 C13 H13 113.6
C14 C13 H13 113.6
C16 C13 H13 113.6
O7 C14 C13 110.88(17)
O7 C14 C8 112.59(18)
C13 C14 C8 101.71(18)
O7 C14 H14 110.5
C13 C14 H14 110.5
C8 C14 H14 110.5
C16 C15 C8 102.92(17)
C16 C15 H15A 111.2
C8 C15 H15A 111.2
C16 C15 H15B 111.2
C8 C15 H15B 111.2
H15A C15 H15B 109.1
O6 C16 C15 104.85(17)
O6 C16 C17 108.45(18)
C15 C16 C17 117.0(2)
O6 C16 C13 104.71(17)
C15 C16 C13 103.65(18)
C17 C16 C13 116.9(2)
C16 C17 H17A 109.5
C16 C17 H17B 109.5
H17A C17 H17B 109.5
C16 C17 H17C 109.5
H17A C17 H17C 109.5
H17B C17 H17C 109.5
C4 C18 H18A 109.5
C4 C18 H18B 109.5
H18A C18 H18B 109.5
C4 C18 H18C 109.5
H18A C18 H18C 109.5
H18B C18 H18C 109.5
C4 C19 H19A 109.5
C4 C19 H19B 109.5
H19A C19 H19B 109.5
C4 C19 H19C 109.5
H19A C19 H19C 109.5
H19B C19 H19C 109.5
C10 C20 H20A 109.5
C10 C20 H20B 109.5
H20A C20 H20B 109.5
C10 C20 H20C 109.5
H20A C20 H20C 109.5
H20B C20 H20C 109.5
O4 C21 O3 124.6(3)
O4 C21 C22 123.5(3)
O3 C21 C22 111.8(2)
C21 C22 H22A 109.5
C21 C22 H22B 109.5
H22A C22 H22B 109.5
C21 C22 H22C 109.5
H22A C22 H22C 109.5
H22B C22 H22C 109.5
C3 O1 C2 59.53(14)
C5 O2 H2A 109.5
C21 O3 C6 118.44(18)
C10 O5 H5 109.5
C11 O6 C16 103.46(15)
C14 O7 H7 109.5
H8B O8 H8A 107(2)

loop_
_geom_bond_atom_site_label_1
_geom_bond_atom_site_label_2
_geom_bond_distance
C1 C2 1.508(3)
C1 C10 1.550(3)
C1 C5 1.565(3)
C1 H1 0.9800
C2 C3 1.447(3)
C2 O1 1.468(3)
C2 H2 0.9800
C3 O1 1.446(3)
C3 C4 1.508(3)
C3 H3 0.9800
C4 C18 1.530(3)
C4 C19 1.532(3)
C4 C5 1.591(3)
C5 O2 1.416(3)
C5 C6 1.525(3)
C6 O3 1.470(2)
C6 C7 1.515(3)
C6 H6 0.9800
C7 C8 1.534(3)
C7 H7A 0.9700
C7 H7B 0.9700
C8 C14 1.540(3)
C8 C15 1.547(3)
C8 C9 1.566(3)
C9 C11 1.556(3)
C9 C10 1.577(3)
C9 H9 0.9800
C10 O5 1.442(3)
C10 C20 1.527(3)
C11 O6 1.445(3)
C11 C12 1.523(3)
C11 H11 0.9800
C12 C13 1.524(3)
C12 H12A 0.9700
C12 H12B 0.9700
C13 C14 1.538(3)
C13 C16 1.577(4)
C13 H13 0.9800
C14 O7 1.424(3)
C14 H14 0.9800
C15 C16 1.512(3)
C15 H15A 0.9700
C15 H15B 0.9700
C16 O6 1.458(3)
C16 C17 1.514(3)
C17 H17A 0.9600
C17 H17B 0.9600
C17 H17C 0.9600
C18 H18A 0.9600
C18 H18B 0.9600
C18 H18C 0.9600
C19 H19A 0.9600
C19 H19B 0.9600
C19 H19C 0.9600
C20 H20A 0.9600
C20 H20B 0.9600
C20 H20C 0.9600
C21 O4 1.195(4)
C21 O3 1.326(3)
C21 C22 1.490(4)
C22 H22A 0.9600
C22 H22B 0.9600
C22 H22C 0.9600
O2 H2A 0.8200
O5 H5 0.8200
O7 H7 0.8200
O8 H8B 0.840(14)
O8 H8A 0.836(13)

loop_
_geom_hbond_atom_site_label_D
_geom_hbond_atom_site_label_H
_geom_hbond_atom_site_label_A
_geom_hbond_distance_DH
_geom_hbond_distance_HA
_geom_hbond_distance_DA
_geom_hbond_angle_DHA
_geom_hbond_site_symmetry_A
O8 H8A O4 0.836(13) 2.013(19) 2.806(4) 158(4) 1_565
O8 H8B O7 0.840(14) 1.879(14) 2.718(3) 178(4) 2_657
O7 H7 O8 0.82 1.93 2.749(3) 174.8 1_545
O5 H5 O6 0.82 2.06 2.868(2) 168.8 2_646
O2 H2A O1 0.82 2.26 2.950(2) 142.0 2_556
O2 H2A O1 0.82 2.37 2.916(2) 125.0 .
C20 H20C O1 0.96 2.57 3.083(3) 113.6 .
C20 H20B O2 0.96 2.50 3.129(3) 123.1 .
C12 H12B O5 0.97 2.31 2.900(3) 118.1 .
C6 H6 O8 0.98 2.58 3.530(3) 162.4 1_545

loop_
_geom_torsion_atom_site_label_1
_geom_torsion_atom_site_label_2
_geom_torsion_atom_site_label_3
_geom_torsion_atom_site_label_4
_geom_torsion
C10 C1 C2 C3 -151.69(18)
C5 C1 C2 C3 -17.8(2)
C10 C1 C2 O1 -87.4(2)
C5 C1 C2 O1 46.5(2)
C1 C2 C3 O1 105.91(19)
O1 C2 C3 C4 -106.5(2)
C1 C2 C3 C4 -0.6(3)
O1 C3 C4 C18 74.0(2)
C2 C3 C4 C18 140.4(2)
O1 C3 C4 C19 -166.98(18)
C2 C3 C4 C19 -100.5(2)
O1 C3 C4 C5 -48.2(2)
C2 C3 C4 C5 18.3(2)
C2 C1 C5 O2 -93.53(19)
C10 C1 C5 O2 34.4(2)
C2 C1 C5 C6 149.08(17)
C10 C1 C5 C6 -83.0(2)
C2 C1 C5 C4 28.13(19)
C10 C1 C5 C4 156.05(17)
C3 C4 C5 O2 94.2(2)
C18 C4 C5 O2 -26.7(3)
C19 C4 C5 O2 -153.03(19)
C3 C4 C5 C6 -145.96(18)
C18 C4 C5 C6 93.2(2)
C19 C4 C5 C6 -33.2(3)
C3 C4 C5 C1 -28.1(2)
C18 C4 C5 C1 -148.97(19)
C19 C4 C5 C1 84.7(2)
O2 C5 C6 O3 65.3(2)
C1 C5 C6 O3 -172.97(17)
C4 C5 C6 O3 -57.9(2)
O2 C5 C6 C7 -51.3(2)
C1 C5 C6 C7 70.4(2)
C4 C5 C6 C7 -174.50(18)
O3 C6 C7 C8 172.79(17)
C5 C6 C7 C8 -69.5(2)
C6 C7 C8 C14 -59.3(3)
C6 C7 C8 C15 -169.28(18)
C6 C7 C8 C9 72.7(2)
C7 C8 C9 C11 171.37(18)
C14 C8 C9 C11 -52.4(2)
C15 C8 C9 C11 53.8(2)
C7 C8 C9 C10 -59.6(2)
C14 C8 C9 C10 76.6(2)
C15 C8 C9 C10 -177.24(17)
C2 C1 C10 O5 -62.65(19)
C5 C1 C10 O5 172.96(16)
C2 C1 C10 C20 51.5(2)
C5 C1 C10 C20 -72.9(2)
C2 C1 C10 C9 176.90(16)
C5 C1 C10 C9 52.5(2)
C11 C9 C10 O5 27.5(2)
C8 C9 C10 O5 -101.3(2)
C11 C9 C10 C20 -89.54(19)
C8 C9 C10 C20 141.68(19)
C11 C9 C10 C1 141.96(17)
C8 C9 C10 C1 13.2(3)
C8 C9 C11 O6 -56.9(2)
C10 C9 C11 O6 167.74(15)
C8 C9 C11 C12 53.6(2)
C10 C9 C11 C12 -81.7(2)
O6 C11 C12 C13 53.88(19)
C9 C11 C12 C13 -62.2(2)
C11 C12 C13 C14 76.0(2)
C11 C12 C13 C16 -34.8(2)
C12 C13 C14 O7 160.3(2)
C16 C13 C14 O7 -91.4(2)
C12 C13 C14 C8 -79.8(2)
C16 C13 C14 C8 28.5(2)
C7 C8 C14 O7 -42.9(2)
C15 C8 C14 O7 70.9(2)
C9 C8 C14 O7 -177.68(17)
C7 C8 C14 C13 -161.65(18)
C15 C8 C14 C13 -47.83(19)
C9 C8 C14 C13 63.61(19)
C7 C8 C15 C16 173.71(17)
C14 C8 C15 C16 50.46(19)
C9 C8 C15 C16 -62.7(2)
C8 C15 C16 O6 77.1(2)
C8 C15 C16 C17 -162.7(2)
C8 C15 C16 C13 -32.5(2)
C12 C13 C16 O6 5.1(2)
C14 C13 C16 O6 -107.26(17)
C12 C13 C16 C15 114.78(18)
C14 C13 C16 C15 2.4(2)
C12 C13 C16 C17 -114.9(2)
C14 C13 C16 C17 132.7(2)
C4 C3 O1 C2 101.4(2)
C1 C2 O1 C3 -99.9(2)
O4 C21 O3 C6 -8.3(5)
C22 C21 O3 C6 171.5(3)
C7 C6 O3 C21 -90.8(2)
C5 C6 O3 C21 146.4(2)
C12 C11 O6 C16 -52.02(19)
C9 C11 O6 C16 68.09(19)
C15 C16 O6 C11 -79.91(19)
C17 C16 O6 C11 154.4(2)
C13 C16 O6 C11 28.9(2)
